data_1559509
loop_
_publ_author_name
'Guo, Yong-Wei'
'Liu, Xiao-Jing'
'Yuan, Jie'
'Li, Hou-Jin'
'Mahmud, Taifo'
'Hong, Ming-Jun'
'Yu, Jian-Chen'
'Lan, Wen-Jian'

_publ_section_title
;
 l-Tryptophan Induces a Marine-Derived <i>Fusarium</i> sp. to Produce
 Indole Alkaloids with Activity against the Zika Virus.
;
_journal_issue 11
_journal_name_full 'Journal of natural products'
_journal_page_first 3372
_journal_page_last 3380
_journal_paper_doi 10.1021/acs.jnatprod.0c00717
_journal_volume 83
_journal_year 2020
_chemical_absolute_configuration ad
_chemical_formula_moiety 'C28 H37 N O4'
_chemical_formula_sum 'C28 H37 N O4'
_chemical_formula_weight 451.58
_space_group_crystal_system orthorhombic
_space_group_IT_number 19
_space_group_name_Hall 'P 2ac 2ab'
_space_group_name_H-M_alt 'P 21 21 21'
_atom_sites_solution_hydrogens geom
_atom_sites_solution_primary dual
_audit_creation_date 2019-07-09
_audit_creation_method
;
Olex2 1.2
(compiled 2018.05.29 svn.r3508 for OlexSys, GUI svn.r5506)
;
_cell_angle_alpha 90
_cell_angle_beta 90
_cell_angle_gamma 90
_cell_formula_units_Z 4
_cell_length_a 6.32712(4)
_cell_length_b 17.39284(13)
_cell_length_c 21.08445(16)
_cell_measurement_reflns_used 18313
_cell_measurement_temperature 100.00(10)
_cell_measurement_theta_max 76.7510
_cell_measurement_theta_min 3.2860
_cell_volume 2320.27(3)
_computing_cell_refinement 'CrysAlisPro 1.171.39.46 (Rigaku OD, 2018)'
_computing_data_collection 'CrysAlisPro 1.171.39.46 (Rigaku OD, 2018)'
_computing_data_reduction 'CrysAlisPro 1.171.39.46 (Rigaku OD, 2018)'
_computing_molecular_graphics 'Olex2 (Dolomanov et al., 2009)'
_computing_publication_material 'Olex2 (Dolomanov et al., 2009)'
_computing_structure_refinement 'ShelXL (Sheldrick, 2015)'
_computing_structure_solution 'ShelXT (Sheldrick, 2015)'
_diffrn_ambient_environment N~2~
_diffrn_ambient_temperature 100.00(10)
_diffrn_detector 'CCD plate'
_diffrn_detector_type HyPix
_diffrn_measured_fraction_theta_full 1.000
_diffrn_measured_fraction_theta_max 0.993
_diffrn_measurement_details
;
List of Runs (angles in degrees, time in seconds):

  # Type    Start    End  Width  t~exp~   \w     \q     \k     \f   Frames
--------------------------------------------------------------------------
  1  \w    -61.00  26.00   0.50    0.05    --  -46.62  50.00 146.00  174
  2  \w   -173.00 -85.00   0.50    0.25    -- -100.00 -50.00   0.00  176
  3  \w     34.00 129.00   0.50    0.25    --  107.00 -72.00 170.00  190
  4  \w     50.00 160.00   0.50    0.25    --  107.00 164.00 164.00  220
  5  \w   -119.00 -71.00   0.50    0.05    --  -46.62-125.00  90.00   96
  6  \w   -119.00 -71.00   0.50    0.05    --  -46.62-125.00  60.00   96
  7  \w    -61.00  27.00   0.50    0.05    --  -46.62  38.00 -90.00  176
  8  \w   -115.00 -25.00   0.50    0.25    -- -100.00  30.00 -30.00  180
  9  \w     31.00 125.00   0.50    0.25    --  107.00 -15.00 -30.00  188
 10  \w     34.00 117.00   0.50    0.25    --  107.00-125.00-180.00  166
 11  \w     35.00 122.00   0.50    0.25    --  107.00 -45.00 120.00  174
 12  \w     76.00 178.00   0.50    0.25    --  107.00 125.00-120.00  204
 13  \w     34.00 109.00   0.50    0.25    --  107.00 -94.00-180.00  150
 14  \w     31.00 125.00   0.50    0.25    --  107.00 -15.00 150.00  188
 15  \w   -119.00 -23.00   0.50    0.05    --  -46.62 -77.00  60.00  192
 16  \w   -119.00 -68.00   0.50    0.05    --  -46.62 -57.00 -90.00  102
 17  \w   -119.00 -25.00   0.50    0.05    --  -46.62 -72.00 170.00  188
;
_diffrn_measurement_device 'four-circle diffractometer'
_diffrn_measurement_device_type 'XtaLAB Synergy R, DW system, HyPix'
_diffrn_measurement_method '\w scans'
_diffrn_orient_matrix_type 'CrysAlisPro convention (1999,Acta A55,543-557)'
_diffrn_orient_matrix_UB_11 -0.0428865000
_diffrn_orient_matrix_UB_12 -0.0402480000
_diffrn_orient_matrix_UB_13 0.0638374000
_diffrn_orient_matrix_UB_21 -0.1435141000
_diffrn_orient_matrix_UB_22 -0.0586235000
_diffrn_orient_matrix_UB_23 -0.0338386000
_diffrn_orient_matrix_UB_31 0.1919361000
_diffrn_orient_matrix_UB_32 -0.0527832000
_diffrn_orient_matrix_UB_33 -0.0110095000
_diffrn_radiation_monochromator mirror
_diffrn_radiation_probe x-ray
_diffrn_radiation_type CuK\a
_diffrn_radiation_wavelength 1.54184
_diffrn_reflns_av_R_equivalents 0.0371
_diffrn_reflns_av_unetI/netI 0.0251
_diffrn_reflns_Laue_measured_fraction_full 1.000
_diffrn_reflns_Laue_measured_fraction_max 0.993
_diffrn_reflns_limit_h_max 7
_diffrn_reflns_limit_h_min -7
_diffrn_reflns_limit_k_max 20
_diffrn_reflns_limit_k_min -21
_diffrn_reflns_limit_l_max 22
_diffrn_reflns_limit_l_min -26
_diffrn_reflns_number 23647
_diffrn_reflns_point_group_measured_fraction_full 1.000
_diffrn_reflns_point_group_measured_fraction_max 0.983
_diffrn_reflns_theta_full 67.684
_diffrn_reflns_theta_max 76.912
_diffrn_reflns_theta_min 3.294
_diffrn_source 'Rotating-anode X-ray tube'
_diffrn_source_type 'Rigaku (Cu) X-ray Source'
_exptl_absorpt_coefficient_mu 0.678
_exptl_absorpt_correction_T_max 1.00000
_exptl_absorpt_correction_T_min 0.85990
_exptl_absorpt_correction_type multi-scan
_exptl_absorpt_process_details
;
CrysAlisPro 1.171.39.46 (Rigaku Oxford Diffraction, 2018)
Empirical absorption correction using spherical harmonics,
 implemented in SCALE3 ABSPACK scaling algorithm.
;
_exptl_crystal_colour colourless
_exptl_crystal_colour_primary colourless
_exptl_crystal_density_diffrn 1.293
_exptl_crystal_description needle
_exptl_crystal_F_000 976
_exptl_crystal_size_max 0.3
_exptl_crystal_size_mid 0.2
_exptl_crystal_size_min 0.1
_refine_diff_density_max 0.155
_refine_diff_density_min -0.195
_refine_diff_density_rms 0.033
_refine_ls_abs_structure_details
;
 Flack x determined using 1900 quotients [(I+)-(I-)]/[(I+)+(I-)]
 (Parsons, Flack and Wagner, Acta Cryst. B69 (2013) 249-259).
;
_refine_ls_abs_structure_Flack -0.01(6)
_refine_ls_extinction_method none
_refine_ls_goodness_of_fit_ref 1.053
_refine_ls_hydrogen_treatment constr
_refine_ls_matrix_type full
_refine_ls_number_parameters 303
_refine_ls_number_reflns 4788
_refine_ls_number_restraints 0
_refine_ls_restrained_S_all 1.053
_refine_ls_R_factor_all 0.0308
_refine_ls_R_factor_gt 0.0293
_refine_ls_shift/su_max 0.000
_refine_ls_shift/su_mean 0.000
_refine_ls_structure_factor_coef Fsqd
_refine_ls_weighting_details 'w=1/[\s^2^(Fo^2^)+(0.0411P)^2^+0.3698P] where P=(Fo^2^+2Fc^2^)/3'
_refine_ls_weighting_scheme calc
_refine_ls_wR_factor_gt 0.0752
_refine_ls_wR_factor_ref 0.0773
_reflns_Friedel_coverage 0.722
_reflns_Friedel_fraction_full 1.000
_reflns_Friedel_fraction_max 0.970
_reflns_number_gt 4615
_reflns_number_total 4788
_reflns_threshold_expression 'I > 2\s(I)'
_cod_data_source_file np0c00717_si_001.cif
_cod_data_source_block guoyw_181227
_cod_depositor_comments 'Adding full bibliography for 1559509.cif.'
_cod_database_code 1559509
_shelx_shelxl_version_number 2018/3
_shelx_space_group_comment
;
The symmetry employed for this shelxl refinement is uniquely defined
by the following loop, which should always be used as a source of
symmetry information in preference to the above space-group names.
They are only intended as comments.
;
_shelx_estimated_absorpt_t_max 0.935
_shelx_estimated_absorpt_t_min 0.823
_reflns_odcompleteness_completeness 100.00
_reflns_odcompleteness_iscentric 1
_reflns_odcompleteness_theta 71.98
_olex2_refinement_description
;
1. Fixed Uiso
 At 1.2 times of:
  All C(H) groups, All C(H,H) groups, All N(H) groups
 At 1.5 times of:
  All C(H,H,H) groups
2.a Ternary CH refined with riding coordinates:
 C13(H13), C16(H16), C8(H8), C10(H10)
2.b Secondary CH2 refined with riding coordinates:
 C6(H6A,H6B), C7(H7A,H7B), C11(H11A,H11B), C15(H15A,H15B), C14(H14A,H14B),
 C17(H17A,H17B)
2.c Aromatic/amide H refined with riding coordinates:
 N1(H1), C27(H27), C23(H23), C20(H20), C21(H21), C22(H22)
2.d Idealised Me refined as rotating group:
 C25(H25A,H25B,H25C), C26(H26A,H26B,H26C), C0AA(H0AA,H0AB,H0AC), C30(H30A,H30B,
 H30C), C29(H29A,H29B,H29C)
;
_olex2_submission_special_instructions 'No special instructions were received'
_oxdiff_exptl_absorpt_empirical_details
;
Empirical correction (ABSPACK) includes:
- Absorption correction using spherical harmonics
- Frame scaling
;
_oxdiff_exptl_absorpt_empirical_full_max 1.210
_oxdiff_exptl_absorpt_empirical_full_min 0.856

loop_
_space_group_symop_operation_xyz
'x, y, z'
'-x+1/2, -y, z+1/2'
'-x, y+1/2, -z+1/2'
'x+1/2, -y+1/2, -z'

loop_
_atom_site_label
_atom_site_type_symbol
_atom_site_fract_x
_atom_site_fract_y
_atom_site_fract_z
_atom_site_U_iso_or_equiv
_atom_site_adp_type
_atom_site_occupancy
_atom_site_site_symmetry_order
_atom_site_calc_flag
_atom_site_refinement_flags_posn
_atom_site_refinement_flags_adp
_atom_site_refinement_flags_occupancy
_atom_site_disorder_assembly
_atom_site_disorder_group
O3 O 0.38481(18) 0.21131(7) 0.63953(6) 0.0220(2) Uani 1 1 d . . . . .
O9 O 0.2582(2) 0.55505(7) 0.50916(6) 0.0255(3) Uani 1 1 d . . . . .
O31 O 0.2856(2) 0.14436(8) 0.77061(6) 0.0282(3) Uani 1 1 d . . . . .
O32 O 0.0350(2) 0.19158(8) 0.61761(7) 0.0324(3) Uani 1 1 d . . . . .
N1 N 0.2642(3) 0.09276(9) 0.63492(7) 0.0279(3) Uani 1 1 d . . . . .
H1 H 0.171153 0.059886 0.622729 0.034 Uiso 1 1 calc R . . . .
C13 C 0.4888(2) 0.42615(9) 0.62920(8) 0.0200(3) Uani 1 1 d . . . . .
H13 H 0.370835 0.438560 0.657520 0.024 Uiso 1 1 calc R . . . .
C25 C 0.1999(3) 0.31230(10) 0.70043(8) 0.0235(3) Uani 1 1 d . . . . .
H25A H 0.079366 0.316484 0.672987 0.035 Uiso 1 1 calc GR . . . .
H25B H 0.222666 0.360463 0.721597 0.035 Uiso 1 1 calc GR . . . .
H25C H 0.174997 0.272808 0.731353 0.035 Uiso 1 1 calc GR . . . .
C5 C 0.4371(3) 0.34442(9) 0.60209(8) 0.0206(3) Uani 1 1 d . . . . .
C18 C 0.4590(3) 0.15829(11) 0.74793(8) 0.0247(3) Uani 1 1 d . . . . .
C12 C 0.4870(3) 0.48959(9) 0.57802(8) 0.0213(3) Uani 1 1 d . . . . .
C28 C 0.1480(3) 0.73634(11) 0.58442(8) 0.0272(4) Uani 1 1 d . . . . .
C2 C 0.2100(3) 0.16898(10) 0.63050(8) 0.0252(4) Uani 1 1 d . . . . .
C6 C 0.2389(3) 0.34716(10) 0.55881(8) 0.0239(3) Uani 1 1 d . . . . .
H6A H 0.225422 0.298024 0.537425 0.029 Uiso 1 1 calc R . . . .
H6B H 0.115002 0.353712 0.585367 0.029 Uiso 1 1 calc R . . . .
C7 C 0.2401(3) 0.41125(9) 0.50840(8) 0.0245(3) Uani 1 1 d . . . . .
H7A H 0.353585 0.403213 0.478190 0.029 Uiso 1 1 calc R . . . .
H7B H 0.106879 0.412455 0.485653 0.029 Uiso 1 1 calc R . . . .
C16 C 0.5952(3) 0.28802(9) 0.70316(8) 0.0217(3) Uani 1 1 d . . . . .
H16 H 0.710581 0.267767 0.677035 0.026 Uiso 1 1 calc R . . . .
C8 C 0.2732(3) 0.48519(9) 0.54469(8) 0.0221(3) Uani 1 1 d . . . . .
H8 H 0.164368 0.487282 0.577710 0.026 Uiso 1 1 calc R . . . .
C4 C 0.3954(3) 0.29180(10) 0.66115(8) 0.0210(3) Uani 1 1 d . . . . .
C27 C 0.1605(3) 0.66040(10) 0.57803(8) 0.0256(4) Uani 1 1 d . . . . .
H27 H 0.043817 0.632494 0.591836 0.031 Uiso 1 1 calc R . . . .
C11 C 0.4666(3) 0.57186(10) 0.60392(8) 0.0232(3) Uani 1 1 d . . . . .
H11A H 0.604423 0.595146 0.609943 0.028 Uiso 1 1 calc R . . . .
H11B H 0.390863 0.572397 0.643922 0.028 Uiso 1 1 calc R . . . .
C26 C 0.6189(3) 0.30933(10) 0.56225(8) 0.0242(3) Uani 1 1 d . . . . .
H26A H 0.604121 0.324953 0.518807 0.036 Uiso 1 1 calc GR . . . .
H26B H 0.613059 0.254262 0.564857 0.036 Uiso 1 1 calc GR . . . .
H26C H 0.752165 0.327020 0.578403 0.036 Uiso 1 1 calc GR . . . .
C24 C 0.4582(3) 0.06295(10) 0.65759(8) 0.0276(4) Uani 1 1 d . . . . .
C19 C 0.5655(3) 0.09707(10) 0.70919(8) 0.0253(4) Uani 1 1 d . . . . .
C15 C 0.6610(3) 0.36847(10) 0.72613(8) 0.0239(3) Uani 1 1 d . . . . .
H15A H 0.555563 0.387517 0.755598 0.029 Uiso 1 1 calc R . . . .
H15B H 0.794074 0.364576 0.748751 0.029 Uiso 1 1 calc R . . . .
C14 C 0.6855(3) 0.42612(10) 0.67163(8) 0.0230(3) Uani 1 1 d . . . . .
H14A H 0.707326 0.477226 0.688847 0.028 Uiso 1 1 calc R . . . .
H14B H 0.808616 0.412735 0.646526 0.028 Uiso 1 1 calc R . . . .
C10 C 0.3394(3) 0.61442(10) 0.55132(8) 0.0246(4) Uani 1 1 d . . . . .
H10 H 0.434332 0.648436 0.527632 0.030 Uiso 1 1 calc R . . . .
C17 C 0.5690(3) 0.23373(10) 0.76097(8) 0.0257(4) Uani 1 1 d . . . . .
H17A H 0.708162 0.222745 0.778031 0.031 Uiso 1 1 calc R . . . .
H17B H 0.490326 0.260848 0.793498 0.031 Uiso 1 1 calc R . . . .
C23 C 0.5463(4) -0.00036(11) 0.62779(9) 0.0337(4) Uani 1 1 d . . . . .
H23 H 0.476133 -0.023119 0.593869 0.040 Uiso 1 1 calc R . . . .
C20 C 0.7628(3) 0.06913(11) 0.72687(9) 0.0291(4) Uani 1 1 d . . . . .
H20 H 0.838738 0.093733 0.758709 0.035 Uiso 1 1 calc R . . . .
C0AA C 0.6726(3) 0.48877(11) 0.53117(9) 0.0266(4) Uani 1 1 d . . . . .
H0AA H 0.802753 0.495151 0.553944 0.040 Uiso 1 1 calc GR . . . .
H0AB H 0.656323 0.530029 0.501317 0.040 Uiso 1 1 calc GR . . . .
H0AC H 0.674663 0.440617 0.508920 0.040 Uiso 1 1 calc GR . . . .
C21 C 0.8474(3) 0.00450(11) 0.69718(10) 0.0356(4) Uani 1 1 d . . . . .
H21 H 0.976757 -0.015290 0.710297 0.043 Uiso 1 1 calc R . . . .
C22 C 0.7376(4) -0.03008(11) 0.64800(10) 0.0388(5) Uani 1 1 d . . . . .
H22 H 0.792868 -0.073577 0.628437 0.047 Uiso 1 1 calc R . . . .
C30 C -0.0455(4) 0.77240(12) 0.61324(10) 0.0352(4) Uani 1 1 d . . . . .
H30A H -0.114720 0.803897 0.582143 0.053 Uiso 1 1 calc GR . . . .
H30B H -0.004976 0.803547 0.648804 0.053 Uiso 1 1 calc GR . . . .
H30C H -0.140422 0.732778 0.627165 0.053 Uiso 1 1 calc GR . . . .
C29 C 0.3178(3) 0.79191(11) 0.56515(10) 0.0343(4) Uani 1 1 d . . . . .
H29A H 0.434578 0.764143 0.547238 0.052 Uiso 1 1 calc GR . . . .
H29B H 0.364906 0.820066 0.601672 0.052 Uiso 1 1 calc GR . . . .
H29C H 0.262572 0.827064 0.534204 0.052 Uiso 1 1 calc GR . . . .

loop_
_atom_site_aniso_label
_atom_site_aniso_U_11
_atom_site_aniso_U_22
_atom_site_aniso_U_33
_atom_site_aniso_U_23
_atom_site_aniso_U_13
_atom_site_aniso_U_12
O3 0.0243(5) 0.0188(6) 0.0228(5) -0.0012(5) -0.0011(5) -0.0005(5)
O9 0.0323(6) 0.0205(6) 0.0238(6) -0.0004(5) -0.0044(5) 0.0027(5)
O31 0.0278(6) 0.0320(7) 0.0247(6) 0.0036(5) 0.0030(5) 0.0030(5)
O32 0.0282(7) 0.0304(7) 0.0387(7) 0.0030(6) -0.0098(6) -0.0039(5)
N1 0.0347(8) 0.0218(7) 0.0273(8) 0.0001(6) -0.0033(6) -0.0054(6)
C13 0.0196(7) 0.0185(7) 0.0218(7) -0.0023(6) 0.0003(6) 0.0018(6)
C25 0.0212(8) 0.0246(8) 0.0248(8) -0.0002(6) 0.0006(6) 0.0018(6)
C5 0.0220(8) 0.0190(7) 0.0207(7) -0.0020(6) -0.0025(6) 0.0010(6)
C18 0.0272(8) 0.0271(9) 0.0198(7) 0.0043(6) -0.0018(6) 0.0031(7)
C12 0.0211(8) 0.0190(8) 0.0236(8) -0.0024(6) -0.0004(6) 0.0004(6)
C28 0.0345(10) 0.0246(8) 0.0223(8) 0.0008(7) -0.0037(7) 0.0067(7)
C2 0.0301(9) 0.0240(8) 0.0216(8) 0.0006(6) -0.0019(7) -0.0033(7)
C6 0.0264(8) 0.0211(8) 0.0242(8) -0.0011(6) -0.0054(7) -0.0012(6)
C7 0.0285(8) 0.0222(8) 0.0227(8) -0.0012(6) -0.0047(7) 0.0017(7)
C16 0.0213(7) 0.0225(8) 0.0214(7) -0.0023(6) -0.0013(6) 0.0033(6)
C8 0.0240(8) 0.0205(8) 0.0217(7) -0.0007(6) -0.0018(6) 0.0026(6)
C4 0.0217(8) 0.0183(7) 0.0229(7) -0.0033(6) -0.0011(6) 0.0010(6)
C27 0.0274(8) 0.0244(8) 0.0249(8) 0.0020(7) -0.0009(7) 0.0012(7)
C11 0.0237(8) 0.0205(8) 0.0256(8) -0.0032(6) -0.0013(6) 0.0007(6)
C26 0.0292(8) 0.0208(8) 0.0228(7) -0.0012(6) 0.0030(7) 0.0027(6)
C24 0.0374(10) 0.0203(8) 0.0251(8) 0.0044(6) 0.0031(7) -0.0015(7)
C19 0.0302(9) 0.0220(8) 0.0238(8) 0.0054(6) 0.0040(7) 0.0016(7)
C15 0.0227(8) 0.0262(8) 0.0228(8) -0.0033(7) -0.0044(6) 0.0021(7)
C14 0.0222(8) 0.0207(8) 0.0262(8) -0.0027(6) -0.0035(6) 0.0008(6)
C10 0.0284(8) 0.0189(8) 0.0266(8) -0.0012(6) 0.0006(7) 0.0007(6)
C17 0.0284(9) 0.0277(9) 0.0209(8) -0.0016(7) -0.0033(7) 0.0038(7)
C23 0.0537(12) 0.0198(8) 0.0275(9) 0.0031(7) 0.0079(8) -0.0003(8)
C20 0.0317(9) 0.0261(9) 0.0295(9) 0.0090(7) 0.0051(7) 0.0031(7)
C0AA 0.0256(9) 0.0249(8) 0.0293(9) 0.0009(7) 0.0034(7) 0.0025(7)
C21 0.0383(10) 0.0294(9) 0.0389(10) 0.0137(8) 0.0119(9) 0.0104(8)
C22 0.0576(13) 0.0214(8) 0.0374(10) 0.0060(8) 0.0180(10) 0.0096(9)
C30 0.0426(11) 0.0312(10) 0.0317(10) -0.0002(8) 0.0013(9) 0.0143(8)
C29 0.0438(11) 0.0238(9) 0.0355(10) 0.0021(8) -0.0023(9) 0.0016(8)

loop_
_atom_type_symbol
_atom_type_description
_atom_type_scat_dispersion_real
_atom_type_scat_dispersion_imag
_atom_type_scat_source
C C 0.0181 0.0091 'International Tables Vol C Tables 4.2.6.8 and 6.1.1.4'
H H 0.0000 0.0000 'International Tables Vol C Tables 4.2.6.8 and 6.1.1.4'
N N 0.0311 0.0180 'International Tables Vol C Tables 4.2.6.8 and 6.1.1.4'
O O 0.0492 0.0322 'International Tables Vol C Tables 4.2.6.8 and 6.1.1.4'

loop_
_geom_angle_atom_site_label_1
_geom_angle_atom_site_label_2
_geom_angle_atom_site_label_3
_geom_angle
_geom_angle_site_symmetry_1
_geom_angle_site_symmetry_3
_geom_angle_publ_flag
C2 O3 C4 127.05(13) . . ?
C8 O9 C10 105.03(12) . . ?
C2 N1 H1 116.8 . . ?
C2 N1 C24 126.39(15) . . ?
C24 N1 H1 116.8 . . ?
C5 C13 H13 105.2 . . ?
C12 C13 H13 105.2 . . ?
C12 C13 C5 113.08(13) . . ?
C14 C13 H13 105.2 . . ?
C14 C13 C5 112.47(13) . . ?
C14 C13 C12 114.48(14) . . ?
H25A C25 H25B 109.5 . . ?
H25A C25 H25C 109.5 . . ?
H25B C25 H25C 109.5 . . ?
C4 C25 H25A 109.5 . . ?
C4 C25 H25B 109.5 . . ?
C4 C25 H25C 109.5 . . ?
C13 C5 C4 105.96(12) . . ?
C6 C5 C13 110.83(13) . . ?
C6 C5 C4 110.42(14) . . ?
C26 C5 C13 113.59(14) . . ?
C26 C5 C6 107.06(13) . . ?
C26 C5 C4 109.00(13) . . ?
O31 C18 C19 118.37(17) . . ?
O31 C18 C17 121.01(16) . . ?
C19 C18 C17 120.56(15) . . ?
C8 C12 C13 107.02(13) . . ?
C8 C12 C11 97.79(13) . . ?
C8 C12 C0AA 112.40(14) . . ?
C11 C12 C13 114.69(13) . . ?
C0AA C12 C13 115.97(14) . . ?
C0AA C12 C11 107.57(14) . . ?
C27 C28 C30 120.23(19) . . ?
C27 C28 C29 124.71(19) . . ?
C29 C28 C30 115.06(17) . . ?
O3 C2 N1 108.33(15) . . ?
O32 C2 O3 127.57(16) . . ?
O32 C2 N1 124.01(17) . . ?
C5 C6 H6A 108.5 . . ?
C5 C6 H6B 108.5 . . ?
H6A C6 H6B 107.5 . . ?
C7 C6 C5 115.08(14) . . ?
C7 C6 H6A 108.5 . . ?
C7 C6 H6B 108.5 . . ?
C6 C7 H7A 110.6 . . ?
C6 C7 H7B 110.6 . . ?
H7A C7 H7B 108.8 . . ?
C8 C7 C6 105.50(13) . . ?
C8 C7 H7A 110.6 . . ?
C8 C7 H7B 110.6 . . ?
C4 C16 H16 107.6 . . ?
C4 C16 C17 112.90(14) . . ?
C15 C16 H16 107.6 . . ?
C15 C16 C4 111.30(13) . . ?
C15 C16 C17 109.60(13) . . ?
C17 C16 H16 107.6 . . ?
O9 C8 C12 104.91(13) . . ?
O9 C8 C7 116.65(13) . . ?
O9 C8 H8 107.1 . . ?
C12 C8 H8 107.1 . . ?
C7 C8 C12 113.50(14) . . ?
C7 C8 H8 107.1 . . ?
O3 C4 C25 110.59(13) . . ?
O3 C4 C5 108.45(12) . . ?
O3 C4 C16 100.03(12) . . ?
C25 C4 C5 115.46(14) . . ?
C25 C4 C16 111.15(13) . . ?
C16 C4 C5 110.03(13) . . ?
C28 C27 H27 116.1 . . ?
C28 C27 C10 127.87(18) . . ?
C10 C27 H27 116.1 . . ?
C12 C11 H11A 111.1 . . ?
C12 C11 H11B 111.1 . . ?
C12 C11 C10 103.48(13) . . ?
H11A C11 H11B 109.0 . . ?
C10 C11 H11A 111.1 . . ?
C10 C11 H11B 111.1 . . ?
C5 C26 H26A 109.5 . . ?
C5 C26 H26B 109.5 . . ?
C5 C26 H26C 109.5 . . ?
H26A C26 H26B 109.5 . . ?
H26A C26 H26C 109.5 . . ?
H26B C26 H26C 109.5 . . ?
C19 C24 N1 121.51(16) . . ?
C23 C24 N1 119.13(18) . . ?
C23 C24 C19 119.35(18) . . ?
C24 C19 C18 120.08(16) . . ?
C20 C19 C18 120.31(16) . . ?
C20 C19 C24 119.40(17) . . ?
C16 C15 H15A 109.0 . . ?
C16 C15 H15B 109.0 . . ?
H15A C15 H15B 107.8 . . ?
C14 C15 C16 112.73(14) . . ?
C14 C15 H15A 109.0 . . ?
C14 C15 H15B 109.0 . . ?
C13 C14 C15 110.83(14) . . ?
C13 C14 H14A 109.5 . . ?
C13 C14 H14B 109.5 . . ?
C15 C14 H14A 109.5 . . ?
C15 C14 H14B 109.5 . . ?
H14A C14 H14B 108.1 . . ?
O9 C10 C27 110.00(14) . . ?
O9 C10 C11 106.25(13) . . ?
O9 C10 H10 109.5 . . ?
C27 C10 C11 112.15(14) . . ?
C27 C10 H10 109.5 . . ?
C11 C10 H10 109.5 . . ?
C18 C17 C16 115.80(14) . . ?
C18 C17 H17A 108.3 . . ?
C18 C17 H17B 108.3 . . ?
C16 C17 H17A 108.3 . . ?
C16 C17 H17B 108.3 . . ?
H17A C17 H17B 107.4 . . ?
C24 C23 H23 119.7 . . ?
C22 C23 C24 120.6(2) . . ?
C22 C23 H23 119.7 . . ?
C19 C20 H20 119.8 . . ?
C19 C20 C21 120.43(19) . . ?
C21 C20 H20 119.8 . . ?
C12 C0AA H0AA 109.5 . . ?
C12 C0AA H0AB 109.5 . . ?
C12 C0AA H0AC 109.5 . . ?
H0AA C0AA H0AB 109.5 . . ?
H0AA C0AA H0AC 109.5 . . ?
H0AB C0AA H0AC 109.5 . . ?
C20 C21 H21 120.2 . . ?
C22 C21 C20 119.58(19) . . ?
C22 C21 H21 120.2 . . ?
C23 C22 C21 120.48(18) . . ?
C23 C22 H22 119.8 . . ?
C21 C22 H22 119.8 . . ?
C28 C30 H30A 109.5 . . ?
C28 C30 H30B 109.5 . . ?
C28 C30 H30C 109.5 . . ?
H30A C30 H30B 109.5 . . ?
H30A C30 H30C 109.5 . . ?
H30B C30 H30C 109.5 . . ?
C28 C29 H29A 109.5 . . ?
C28 C29 H29B 109.5 . . ?
C28 C29 H29C 109.5 . . ?
H29A C29 H29B 109.5 . . ?
H29A C29 H29C 109.5 . . ?
H29B C29 H29C 109.5 . . ?

loop_
_geom_bond_atom_site_label_1
_geom_bond_atom_site_label_2
_geom_bond_distance
_geom_bond_site_symmetry_2
_geom_bond_publ_flag
O3 C2 1.342(2) . ?
O3 C4 1.4739(19) . ?
O9 C8 1.431(2) . ?
O9 C10 1.456(2) . ?
O31 C18 1.222(2) . ?
O32 C2 1.206(2) . ?
N1 H1 0.8600 . ?
N1 C2 1.372(2) . ?
N1 C24 1.416(3) . ?
C13 H13 0.9800 . ?
C13 C5 1.567(2) . ?
C13 C12 1.543(2) . ?
C13 C14 1.533(2) . ?
C25 H25A 0.9600 . ?
C25 H25B 0.9600 . ?
C25 H25C 0.9600 . ?
C25 C4 1.531(2) . ?
C5 C6 1.552(2) . ?
C5 C4 1.568(2) . ?
C5 C26 1.550(2) . ?
C18 C19 1.502(2) . ?
C18 C17 1.510(3) . ?
C12 C8 1.526(2) . ?
C12 C11 1.537(2) . ?
C12 C0AA 1.534(2) . ?
C28 C27 1.330(3) . ?
C28 C30 1.504(3) . ?
C28 C29 1.501(3) . ?
C6 H6A 0.9700 . ?
C6 H6B 0.9700 . ?
C6 C7 1.540(2) . ?
C7 H7A 0.9700 . ?
C7 H7B 0.9700 . ?
C7 C8 1.511(2) . ?
C16 H16 0.9800 . ?
C16 C4 1.545(2) . ?
C16 C15 1.538(2) . ?
C16 C17 1.551(2) . ?
C8 H8 0.9800 . ?
C27 H27 0.9300 . ?
C27 C10 1.496(2) . ?
C11 H11A 0.9700 . ?
C11 H11B 0.9700 . ?
C11 C10 1.557(2) . ?
C26 H26A 0.9600 . ?
C26 H26B 0.9600 . ?
C26 H26C 0.9600 . ?
C24 C19 1.413(3) . ?
C24 C23 1.385(3) . ?
C19 C20 1.390(3) . ?
C15 H15A 0.9700 . ?
C15 H15B 0.9700 . ?
C15 C14 1.533(2) . ?
C14 H14A 0.9700 . ?
C14 H14B 0.9700 . ?
C10 H10 0.9800 . ?
C17 H17A 0.9700 . ?
C17 H17B 0.9700 . ?
C23 H23 0.9300 . ?
C23 C22 1.383(3) . ?
C20 H20 0.9300 . ?
C20 C21 1.394(3) . ?
C0AA H0AA 0.9600 . ?
C0AA H0AB 0.9600 . ?
C0AA H0AC 0.9600 . ?
C21 H21 0.9300 . ?
C21 C22 1.386(3) . ?
C22 H22 0.9300 . ?
C30 H30A 0.9600 . ?
C30 H30B 0.9600 . ?
C30 H30C 0.9600 . ?
C29 H29A 0.9600 . ?
C29 H29B 0.9600 . ?
C29 H29C 0.9600 . ?

loop_
_geom_torsion_atom_site_label_1
_geom_torsion_atom_site_label_2
_geom_torsion_atom_site_label_3
_geom_torsion_atom_site_label_4
_geom_torsion
_geom_torsion_site_symmetry_1
_geom_torsion_site_symmetry_2
_geom_torsion_site_symmetry_3
_geom_torsion_site_symmetry_4
_geom_torsion_publ_flag
O31 C18 C19 C24 53.6(2) . . . . ?
O31 C18 C19 C20 -121.12(18) . . . . ?
O31 C18 C17 C16 -112.90(18) . . . . ?
N1 C24 C19 C18 9.8(2) . . . . ?
N1 C24 C19 C20 -175.44(16) . . . . ?
N1 C24 C23 C22 178.82(17) . . . . ?
C13 C5 C6 C7 48.88(19) . . . . ?
C13 C5 C4 O3 -169.65(12) . . . . ?
C13 C5 C4 C25 65.63(17) . . . . ?
C13 C5 C4 C16 -61.16(16) . . . . ?
C13 C12 C8 O9 166.50(12) . . . . ?
C13 C12 C8 C7 -65.04(17) . . . . ?
C13 C12 C11 C10 -147.37(14) . . . . ?
C5 C13 C12 C8 54.31(17) . . . . ?
C5 C13 C12 C11 161.57(13) . . . . ?
C5 C13 C12 C0AA -72.02(18) . . . . ?
C5 C13 C14 C15 -56.47(18) . . . . ?
C5 C6 C7 C8 -55.28(18) . . . . ?
C18 C19 C20 C21 170.00(17) . . . . ?
C12 C13 C5 C6 -47.73(18) . . . . ?
C12 C13 C5 C4 -167.54(13) . . . . ?
C12 C13 C5 C26 72.84(17) . . . . ?
C12 C13 C14 C15 172.65(14) . . . . ?
C12 C11 C10 O9 12.17(17) . . . . ?
C12 C11 C10 C27 132.39(15) . . . . ?
C28 C27 C10 O9 -136.18(19) . . . . ?
C28 C27 C10 C11 105.8(2) . . . . ?
C2 O3 C4 C25 25.7(2) . . . . ?
C2 O3 C4 C5 -101.85(17) . . . . ?
C2 O3 C4 C16 142.95(15) . . . . ?
C2 N1 C24 C19 37.6(3) . . . . ?
C2 N1 C24 C23 -141.31(19) . . . . ?
C6 C5 C4 O3 70.28(16) . . . . ?
C6 C5 C4 C25 -54.44(18) . . . . ?
C6 C5 C4 C16 178.77(13) . . . . ?
C6 C7 C8 O9 -173.58(14) . . . . ?
C6 C7 C8 C12 64.27(18) . . . . ?
C16 C15 C14 C13 51.16(18) . . . . ?
C8 O9 C10 C27 -103.93(15) . . . . ?
C8 O9 C10 C11 17.67(17) . . . . ?
C8 C12 C11 C10 -34.55(16) . . . . ?
C4 O3 C2 O32 26.6(3) . . . . ?
C4 O3 C2 N1 -156.66(14) . . . . ?
C4 C5 C6 C7 165.99(14) . . . . ?
C4 C16 C15 C14 -53.17(19) . . . . ?
C4 C16 C17 C18 42.3(2) . . . . ?
C11 C12 C8 O9 47.63(15) . . . . ?
C11 C12 C8 C7 176.09(14) . . . . ?
C26 C5 C6 C7 -75.49(17) . . . . ?
C26 C5 C4 O3 -47.05(17) . . . . ?
C26 C5 C4 C25 -171.77(14) . . . . ?
C26 C5 C4 C16 61.43(17) . . . . ?
C24 N1 C2 O3 11.8(2) . . . . ?
C24 N1 C2 O32 -171.35(18) . . . . ?
C24 C19 C20 C21 -4.8(3) . . . . ?
C24 C23 C22 C21 -2.0(3) . . . . ?
C19 C18 C17 C16 70.0(2) . . . . ?
C19 C24 C23 C22 -0.2(3) . . . . ?
C19 C20 C21 C22 2.6(3) . . . . ?
C15 C16 C4 O3 172.98(13) . . . . ?
C15 C16 C4 C25 -70.18(18) . . . . ?
C15 C16 C4 C5 58.99(17) . . . . ?
C15 C16 C17 C18 166.95(14) . . . . ?
C14 C13 C5 C6 -179.31(13) . . . . ?
C14 C13 C5 C4 60.88(17) . . . . ?
C14 C13 C5 C26 -58.74(18) . . . . ?
C14 C13 C12 C8 -175.12(13) . . . . ?
C14 C13 C12 C11 -67.85(18) . . . . ?
C14 C13 C12 C0AA 58.55(19) . . . . ?
C10 O9 C8 C12 -41.78(15) . . . . ?
C10 O9 C8 C7 -168.32(15) . . . . ?
C17 C18 C19 C24 -129.25(17) . . . . ?
C17 C18 C19 C20 56.0(2) . . . . ?
C17 C16 C4 O3 -63.27(16) . . . . ?
C17 C16 C4 C25 53.57(18) . . . . ?
C17 C16 C4 C5 -177.26(13) . . . . ?
C17 C16 C15 C14 -178.77(14) . . . . ?
C23 C24 C19 C18 -171.26(16) . . . . ?
C23 C24 C19 C20 3.5(3) . . . . ?
C20 C21 C22 C23 0.8(3) . . . . ?
C0AA C12 C8 O9 -65.07(16) . . . . ?
C0AA C12 C8 C7 63.39(19) . . . . ?
C0AA C12 C11 C10 82.00(16) . . . . ?
C30 C28 C27 C10 -179.33(17) . . . . ?
C29 C28 C27 C10 0.1(3) . . . . ?
